data_2235765
loop_
_publ_author_name
'Resende, Jackson A. L. C.'
'Gomez, Javier A.'

_publ_section_title
;
 <i>tert</i>-Butyl
 <i>N</i>-{3-[(3-chloro-1,4-dioxo-1,4-dihydronaphthalen-2-yl)amino]propyl}carbamate
;
_journal_coeditor_code BX2415
_journal_issue 8
_journal_name_full 'Acta Crystallographica Section E'
_journal_page_first o2361
_journal_paper_doi 10.1107/S1600536812029674
_journal_volume 68
_journal_year 2012
_chemical_formula_iupac 'C18 H21 Cl N2 O4'
_chemical_formula_moiety 'C18 H21 Cl N2 O4'
_chemical_formula_sum 'C18 H21 Cl N2 O4'
_chemical_formula_weight 364.82
_chemical_name_systematic
;
<i>tert</i>-Butyl <i>N</i>-{3-[(3-chloro-1,4-dioxo-1,4-
dihydronaphthalen-2-yl)amino]propyl}carbamate
;
_space_group_IT_number 14
_symmetry_cell_setting monoclinic
_symmetry_space_group_name_Hall '-P 2yn'
_symmetry_space_group_name_H-M 'P 1 21/n 1'
_atom_sites_solution_hydrogens geom
_atom_sites_solution_primary direct
_atom_sites_solution_secondary difmap
_audit_creation_method 'WinGX routine CIF_UPDATE'
_cell_angle_alpha 90
_cell_angle_beta 95.709(3)
_cell_angle_gamma 90
_cell_formula_units_Z 4
_cell_length_a 5.5172(2)
_cell_length_b 16.6134(6)
_cell_length_c 19.6758(6)
_cell_measurement_reflns_used 3882
_cell_measurement_temperature 150(2)
_cell_measurement_theta_max 66.1413
_cell_measurement_theta_min 3.4862
_cell_volume 1794.53(11)
_computing_cell_refinement 'CrysAlis PRO (Agilent, 2011)'
_computing_data_collection 'CrysAlis PRO (Agilent, 2011)'
_computing_data_reduction 'CrysAlis PRO (Agilent, 2011)'
_computing_molecular_graphics 'ORTEP-3 for Windows (Farrugia, 1997) and Mercury (Macrae <i>et al.</i>, 2006)'
_computing_publication_material 'WinGX (Farrugia, 1999)'
_computing_structure_refinement 'SHELXL97 (Sheldrick, 2008)'
_computing_structure_solution 'SHELXS97 (Sheldrick, 2008)'
_diffrn_ambient_temperature 150(2)
_diffrn_detector_area_resol_mean 10.4186
_diffrn_measured_fraction_theta_full 0.997
_diffrn_measured_fraction_theta_max 0.997
_diffrn_measurement_device_type 'Agilent Xcalibur Atlas Gemini ultra'
_diffrn_measurement_method '\w scans'
_diffrn_radiation_monochromator graphite
_diffrn_radiation_type CuK\a
_diffrn_radiation_wavelength 1.5418
_diffrn_reflns_av_R_equivalents 0.0396
_diffrn_reflns_limit_h_max 6
_diffrn_reflns_limit_h_min -6
_diffrn_reflns_limit_k_max 13
_diffrn_reflns_limit_k_min -19
_diffrn_reflns_limit_l_max 22
_diffrn_reflns_limit_l_min -23
_diffrn_reflns_number 9109
_diffrn_reflns_theta_full 66.25
_diffrn_reflns_theta_max 66.25
_diffrn_reflns_theta_min 3.49
_exptl_absorpt_coefficient_mu 2.103
_exptl_absorpt_correction_T_max 1
_exptl_absorpt_correction_T_min 0.55093
_exptl_absorpt_correction_type multi-scan
_exptl_absorpt_process_details
;
(CrysAlis PRO; Agilent, 2011)
;
_exptl_crystal_colour RED
_exptl_crystal_density_diffrn 1.35
_exptl_crystal_density_method 'not measured'
_exptl_crystal_description plate
_exptl_crystal_F_000 768
_exptl_crystal_size_max 0.2
_exptl_crystal_size_mid 0.15
_exptl_crystal_size_min 0.02
_refine_diff_density_max 0.212
_refine_diff_density_min -0.269
_refine_ls_extinction_method none
_refine_ls_goodness_of_fit_ref 1.069
_refine_ls_hydrogen_treatment constr
_refine_ls_matrix_type full
_refine_ls_number_parameters 229
_refine_ls_number_reflns 3149
_refine_ls_number_restraints 0
_refine_ls_restrained_S_all 1.069
_refine_ls_R_factor_all 0.0493
_refine_ls_R_factor_gt 0.037
_refine_ls_shift/su_max 0.001
_refine_ls_shift/su_mean 0
_refine_ls_structure_factor_coef Fsqd
_refine_ls_weighting_details 'calc w=1/[\s^2^(Fo^2^)+(0.0487P)^2^+0.2773P] where P=(Fo^2^+2Fc^2^)/3'
_refine_ls_weighting_scheme calc
_refine_ls_wR_factor_ref 0.0963
_reflns_number_gt 2620
_reflns_number_total 3149
_reflns_threshold_expression I>2sigma(I)
_cod_data_source_file bx2415.cif
_cod_data_source_block I
_cod_original_sg_symbol_H-M 'P 21/n'
_cod_database_code 2235765
_cod_database_fobs_code 2235765

loop_
_symmetry_equiv_pos_as_xyz
'x, y, z'
'-x+1/2, y+1/2, -z+1/2'
'-x, -y, -z'
'x-1/2, -y-1/2, z-1/2'

loop_
_atom_site_type_symbol
_atom_site_label
_atom_site_fract_x
_atom_site_fract_y
_atom_site_fract_z
_atom_site_U_iso_or_equiv
_atom_site_adp_type
_atom_site_calc_flag
_atom_site_refinement_flags
_atom_site_occupancy
Cl Cl 0.06795(8) 0.53090(3) 0.20487(2) 0.02752(14) Uani d . 1
O O2 0.2272(2) 0.68717(8) 0.16913(7) 0.0334(3) Uani d . 1
O O1 0.7377(2) 0.46056(8) 0.05404(7) 0.0309(3) Uani d . 1
C C3 0.2965(3) 0.54959(11) 0.15192(8) 0.0213(4) Uani d . 1
C C2 0.4262(3) 0.48957(10) 0.12418(8) 0.0195(4) Uani d . 1
C C9 0.6701(3) 0.59958(11) 0.06765(8) 0.0215(4) Uani d . 1
C C10 0.5346(3) 0.65804(11) 0.09762(8) 0.0225(4) Uani d . 1
C C5 0.5789(3) 0.73898(12) 0.08553(9) 0.0289(4) Uani d . 1
H H5 0.4862 0.7793 0.1053 0.035 Uiso calc R 1
C C8 0.8508(3) 0.62166(12) 0.02638(9) 0.0254(4) Uani d . 1
H H8 0.9433 0.5815 0.0062 0.03 Uiso calc R 1
C C11 0.2428(3) 0.35866(11) 0.16149(9) 0.0249(4) Uani d . 1
H H11A 0.2312 0.3057 0.1384 0.03 Uiso calc R 1
H H11B 0.079 0.3836 0.156 0.03 Uiso calc R 1
C C4 0.3413(3) 0.63466(11) 0.14204(9) 0.0234(4) Uani d . 1
C C13 0.5714(4) 0.30943(12) 0.25169(10) 0.0295(4) Uani d . 1
H H13A 0.689 0.3429 0.2293 0.035 Uiso calc R 1
H H13B 0.6191 0.3112 0.3015 0.035 Uiso calc R 1
C C1 0.6246(3) 0.51367(11) 0.07960(9) 0.0220(4) Uani d . 1
C C7 0.8947(3) 0.70260(12) 0.01492(9) 0.0292(4) Uani d . 1
H H7 1.0174 0.7181 -0.0131 0.035 Uiso calc R 1
C C12 0.3190(3) 0.34600(12) 0.23726(9) 0.0283(4) Uani d . 1
H H12A 0.3156 0.3985 0.261 0.034 Uiso calc R 1
H H12B 0.1991 0.3103 0.2563 0.034 Uiso calc R 1
C C6 0.7587(4) 0.76064(12) 0.04458(10) 0.0321(5) Uani d . 1
H H6 0.7891 0.816 0.0367 0.039 Uiso calc R 1
O O4 0.7482(2) 0.25328(8) 0.12831(7) 0.0324(3) Uani d . 1
N N2 0.5892(3) 0.22688(9) 0.22833(8) 0.0296(4) Uani d . 1
H H2 0.541 0.189 0.2536 0.036 Uiso d R 1
C C15 0.6766(3) 0.20650(11) 0.16955(10) 0.0251(4) Uani d . 1
O O3 0.6717(2) 0.12504(8) 0.16315(7) 0.0310(3) Uani d . 1
C C16 0.8079(3) 0.08385(12) 0.11316(10) 0.0299(4) Uani d . 1
C C17 0.6995(4) 0.10180(14) 0.04103(11) 0.0413(5) Uani d . 1
H H17A 0.5265 0.0873 0.0362 0.062 Uiso calc R 1
H H17B 0.7852 0.0704 0.0087 0.062 Uiso calc R 1
H H17C 0.7167 0.1593 0.0316 0.062 Uiso calc R 1
C C18 1.0756(4) 0.10683(15) 0.12453(13) 0.0450(6) Uani d . 1
H H18A 1.0957 0.1629 0.1108 0.067 Uiso calc R 1
H H18B 1.1704 0.0717 0.0971 0.067 Uiso calc R 1
H H18C 1.1332 0.1006 0.173 0.067 Uiso calc R 1
C C19 0.7714(5) -0.00400(13) 0.13100(13) 0.0472(6) Uani d . 1
H H19A 0.8367 -0.0137 0.1785 0.071 Uiso calc R 1
H H19B 0.857 -0.0382 0.1006 0.071 Uiso calc R 1
H H19C 0.5972 -0.0168 0.1255 0.071 Uiso calc R 1
N N1 0.4113(3) 0.40938(9) 0.12852(7) 0.0242(3) Uani d . 1
H H1 0.524 0.3858 0.1098 0.029 Uiso d R 1

loop_
_atom_site_aniso_label
_atom_site_aniso_U_11
_atom_site_aniso_U_22
_atom_site_aniso_U_33
_atom_site_aniso_U_12
_atom_site_aniso_U_13
_atom_site_aniso_U_23
Cl 0.0286(2) 0.0288(3) 0.0266(2) 0.00320(18) 0.01000(17) 0.00058(18)
O2 0.0422(8) 0.0250(7) 0.0349(7) 0.0059(6) 0.0136(6) -0.0064(6)
O1 0.0360(7) 0.0243(7) 0.0349(7) 0.0038(6) 0.0156(6) -0.0027(6)
C3 0.0228(8) 0.0245(9) 0.0168(8) 0.0012(7) 0.0032(7) -0.0004(7)
C2 0.0218(8) 0.0215(9) 0.0147(8) -0.0003(7) -0.0014(7) -0.0004(7)
C9 0.0232(8) 0.0233(9) 0.0173(8) 0.0001(7) -0.0018(7) 0.0001(7)
C10 0.0262(9) 0.0238(9) 0.0166(8) 0.0007(8) -0.0024(7) -0.0016(7)
C5 0.0349(10) 0.0229(10) 0.0280(10) 0.0024(8) -0.0004(8) -0.0005(8)
C8 0.0266(9) 0.0287(10) 0.0208(9) -0.0012(8) 0.0023(7) 0.0002(8)
C11 0.0250(9) 0.0222(9) 0.0272(10) -0.0039(7) 0.0017(8) 0.0005(8)
C4 0.0270(9) 0.0248(9) 0.0179(9) 0.0015(8) 0.0005(7) -0.0022(7)
C13 0.0364(10) 0.0259(10) 0.0256(10) -0.0009(8) 0.0006(8) 0.0013(8)
C1 0.0242(8) 0.0227(9) 0.0186(8) 0.0017(7) -0.0002(7) -0.0009(7)
C7 0.0313(9) 0.0337(11) 0.0224(9) -0.0064(8) 0.0010(8) 0.0049(8)
C12 0.0340(10) 0.0252(10) 0.0264(10) -0.0005(8) 0.0068(8) 0.0020(8)
C6 0.0416(11) 0.0235(10) 0.0305(10) -0.0047(9) -0.0006(9) 0.0044(8)
O4 0.0372(7) 0.0274(7) 0.0341(7) -0.0043(6) 0.0112(6) 0.0053(6)
N2 0.0356(8) 0.0220(8) 0.0328(9) 0.0004(7) 0.0110(7) 0.0067(7)
C15 0.0204(8) 0.0221(9) 0.0327(10) -0.0019(7) 0.0025(8) 0.0039(8)
O3 0.0333(7) 0.0228(7) 0.0387(8) -0.0013(6) 0.0131(6) 0.0023(6)
C16 0.0260(9) 0.0262(10) 0.0380(11) 0.0019(8) 0.0061(8) 0.0010(9)
C17 0.0432(12) 0.0420(13) 0.0382(12) -0.0032(10) 0.0027(10) -0.0047(10)
C18 0.0251(10) 0.0480(14) 0.0619(15) 0.0053(10) 0.0045(10) 0.0020(12)
C19 0.0519(13) 0.0284(12) 0.0632(16) 0.0071(10) 0.0158(12) 0.0029(11)
N1 0.0282(8) 0.0212(8) 0.0238(8) 0.0012(6) 0.0061(6) -0.0006(6)

loop_
_atom_type_symbol
_atom_type_description
_atom_type_scat_dispersion_real
_atom_type_scat_dispersion_imag
_atom_type_scat_source
C C 0.0181 0.0091 'International Tables Vol C Tables 4.2.6.8 and 6.1.1.4'
H H 0 0 'International Tables Vol C Tables 4.2.6.8 and 6.1.1.4'
O O 0.0492 0.0322 'International Tables Vol C Tables 4.2.6.8 and 6.1.1.4'
Cl Cl 0.3639 0.7018 'International Tables Vol C Tables 4.2.6.8 and 6.1.1.4'
N N 0.0311 0.018 'International Tables Vol C Tables 4.2.6.8 and 6.1.1.4'

loop_
_geom_angle_atom_site_label_1
_geom_angle_atom_site_label_2
_geom_angle_atom_site_label_3
_geom_angle
C2 C3 C4 123.52(16)
C2 C3 Cl 123.08(14)
C4 C3 Cl 113.37(13)
N1 C2 C3 131.33(17)
N1 C2 C1 110.55(15)
C3 C2 C1 118.12(15)
C10 C9 C8 120.52(17)
C10 C9 C1 120.11(16)
C8 C9 C1 119.37(17)
C5 C10 C9 119.41(17)
C5 C10 C4 119.90(17)
C9 C10 C4 120.70(16)
C6 C5 C10 119.88(19)
C6 C5 H5 120.1
C10 C5 H5 120.1
C7 C8 C9 119.66(18)
C7 C8 H8 120.2
C9 C8 H8 120.2
N1 C11 C12 112.97(14)
N1 C11 H11A 109
C12 C11 H11A 109
N1 C11 H11B 109
C12 C11 H11B 109
H11A C11 H11B 107.8
O2 C4 C3 122.17(16)
O2 C4 C10 119.68(16)
C3 C4 C10 118.15(16)
N2 C13 C12 114.05(16)
N2 C13 H13A 108.7
C12 C13 H13A 108.7
N2 C13 H13B 108.7
C12 C13 H13B 108.7
H13A C13 H13B 107.6
O1 C1 C9 122.29(16)
O1 C1 C2 118.31(16)
C9 C1 C2 119.38(15)
C6 C7 C8 119.67(18)
C6 C7 H7 120.2
C8 C7 H7 120.2
C13 C12 C11 113.37(16)
C13 C12 H12A 108.9
C11 C12 H12A 108.9
C13 C12 H12B 108.9
C11 C12 H12B 108.9
H12A C12 H12B 107.7
C7 C6 C5 120.86(18)
C7 C6 H6 119.6
C5 C6 H6 119.6
C15 N2 C13 123.56(16)
C15 N2 H2 118.2
C13 N2 H2 118.2
O4 C15 N2 125.63(17)
O4 C15 O3 125.34(18)
N2 C15 O3 109.03(16)
C15 O3 C16 121.37(15)
O3 C16 C17 110.87(16)
O3 C16 C19 101.83(16)
C17 C16 C19 110.91(18)
O3 C16 C18 109.84(16)
C17 C16 C18 112.07(18)
C19 C16 C18 110.86(18)
C16 C17 H17A 109.5
C16 C17 H17B 109.5
H17A C17 H17B 109.5
C16 C17 H17C 109.5
H17A C17 H17C 109.5
H17B C17 H17C 109.5
C16 C18 H18A 109.5
C16 C18 H18B 109.5
H18A C18 H18B 109.5
C16 C18 H18C 109.5
H18A C18 H18C 109.5
H18B C18 H18C 109.5
C16 C19 H19A 109.5
C16 C19 H19B 109.5
H19A C19 H19B 109.5
C16 C19 H19C 109.5
H19A C19 H19C 109.5
H19B C19 H19C 109.5
C2 N1 C11 130.65(16)
C2 N1 H1 112.3
C11 N1 H1 117

loop_
_geom_bond_atom_site_label_1
_geom_bond_atom_site_label_2
_geom_bond_distance
Cl C3 1.7418(18)
O2 C4 1.228(2)
O1 C1 1.218(2)
C3 C2 1.372(2)
C3 C4 1.451(3)
C2 N1 1.338(2)
C2 C1 1.523(2)
C9 C10 1.392(2)
C9 C8 1.396(3)
C9 C1 1.472(3)
C10 C5 1.391(3)
C10 C4 1.496(3)
C5 C6 1.386(3)
C5 H5 0.95
C8 C7 1.389(3)
C8 H8 0.95
C11 N1 1.454(2)
C11 C12 1.523(3)
C11 H11A 0.99
C11 H11B 0.99
C13 N2 1.453(2)
C13 C12 1.520(3)
C13 H13A 0.99
C13 H13B 0.99
C7 C6 1.386(3)
C7 H7 0.95
C12 H12A 0.99
C12 H12B 0.99
C6 H6 0.95
O4 C15 1.218(2)
N2 C15 1.340(2)
N2 H2 0.86
C15 O3 1.359(2)
O3 C16 1.465(2)
C16 C17 1.514(3)
C16 C19 1.519(3)
C16 C18 1.520(3)
C17 H17A 0.98
C17 H17B 0.98
C17 H17C 0.98
C18 H18A 0.98
C18 H18B 0.98
C18 H18C 0.98
C19 H19A 0.98
C19 H19B 0.98
C19 H19C 0.98
N1 H1 0.8486

loop_
_geom_hbond_atom_site_label_D
_geom_hbond_atom_site_label_H
_geom_hbond_atom_site_label_A
_geom_hbond_site_symmetry_A
_geom_hbond_distance_DH
_geom_hbond_distance_HA
_geom_hbond_distance_DA
_geom_hbond_angle_DHA
N1 H1 O4 . 0.85 2.53 3.191(2) 135
N1 H1 O1 . 0.85 2.1 2.576(2) 115.4
N2 H2 O2 2_545 0.86 2.22 2.873(2) 132.1
C8 H8 O1 3_765 0.95 2.33 3.200(2) 153

loop_
_geom_torsion_atom_site_label_1
_geom_torsion_atom_site_label_2
_geom_torsion_atom_site_label_3
_geom_torsion_atom_site_label_4
_geom_torsion
C4 C3 C2 N1 179.24(17)
Cl C3 C2 N1 1.4(3)
C4 C3 C2 C1 -1.2(2)
Cl C3 C2 C1 -178.99(12)
C8 C9 C10 C5 0.7(2)
C1 C9 C10 C5 -179.67(15)
C8 C9 C10 C4 -179.81(15)
C1 C9 C10 C4 -0.2(2)
C9 C10 C5 C6 -0.7(3)
C4 C10 C5 C6 179.74(16)
C10 C9 C8 C7 -0.3(2)
C1 C9 C8 C7 -179.97(15)
C2 C3 C4 O2 -177.80(16)
Cl C3 C4 O2 0.2(2)
C2 C3 C4 C10 1.8(2)
Cl C3 C4 C10 179.81(12)
C5 C10 C4 O2 -2.0(2)
C9 C10 C4 O2 178.51(15)
C5 C10 C4 C3 178.43(15)
C9 C10 C4 C3 -1.1(2)
C10 C9 C1 O1 179.49(16)
C8 C9 C1 O1 -0.9(2)
C10 C9 C1 C2 0.8(2)
C8 C9 C1 C2 -179.55(15)
N1 C2 C1 O1 0.8(2)
C3 C2 C1 O1 -178.91(15)
N1 C2 C1 C9 179.53(14)
C3 C2 C1 C9 -0.2(2)
C9 C8 C7 C6 0.0(3)
N2 C13 C12 C11 -67.5(2)
N1 C11 C12 C13 -57.5(2)
C8 C7 C6 C5 -0.1(3)
C10 C5 C6 C7 0.4(3)
C12 C13 N2 C15 98.8(2)
C13 N2 C15 O4 -1.0(3)
C13 N2 C15 O3 179.19(15)
O4 C15 O3 C16 15.1(3)
N2 C15 O3 C16 -165.12(15)
C15 O3 C16 C17 -68.5(2)
C15 O3 C16 C19 173.46(16)
C15 O3 C16 C18 55.9(2)
C3 C2 N1 C11 3.6(3)
C1 C2 N1 C11 -175.99(15)
C12 C11 N1 C2 -84.5(2)

loop_
_cod_related_entry_id
_cod_related_entry_database
_cod_related_entry_code
1 ChemSpider 30657943
